data_2217318
loop_
_publ_author_name
'Zequan Li'
'Fengjing Wu'
'Yun Gong'
'Yunhuai Zhang'
'Chenguang Bai'

_publ_section_title
<i>catena</i>-Poly[cobalt(II)-bis(\m-3,7-dichloroquinoline-8-carboxylato-\k^3^<i>N</i>,<i>O</i>:<i>O</i>')]
_journal_coeditor_code SJ2456
_journal_issue 1
_journal_name_full 'Acta Crystallographica Section E'
_journal_page_first m227
_journal_page_last m227
_journal_paper_doi 10.1107/S1600536807066755
_journal_volume 64
_journal_year 2008
_chemical_formula_iupac '[Co (C10 H4 Cl2 N O2)2]'
_chemical_formula_moiety 'C20 H8 Cl4 Co N2 O4'
_chemical_formula_sum 'C20 H8 Cl4 Co N2 O4'
_chemical_formula_weight 541.01
_chemical_name_systematic
;
catena-Poly[cobalt(II)-bis(\m-3,7-dichloroquinoline-8-carboxylato-
\k^3^<i>N</i>,<i>O</i>:<i>O</i>')] ?
;
_space_group_IT_number 56
_symmetry_cell_setting orthorhombic
_symmetry_space_group_name_Hall '-P 2ab 2ac'
_symmetry_space_group_name_H-M 'P c c n'
_atom_sites_solution_hydrogens geom
_atom_sites_solution_primary direct
_atom_sites_solution_secondary difmap
_audit_creation_method SHELXL-97
_cell_angle_alpha 90.00
_cell_angle_beta 90.00
_cell_angle_gamma 90.00
_cell_formula_units_Z 4
_cell_length_a 13.5109(14)
_cell_length_b 15.964(2)
_cell_length_c 9.2157(16)
_cell_measurement_reflns_used 9558
_cell_measurement_temperature 298(2)
_cell_measurement_theta_max 25.00
_cell_measurement_theta_min 1.97
_cell_volume 1987.7(5)
_computing_cell_refinement 'SAINT (Siemens, 1996)'
_computing_data_collection 'SMART (Siemens, 1996)'
_computing_data_reduction 'SAINT (Siemens, 1996)'
_computing_molecular_graphics 'SHELXTL (Sheldrick, 1997b)'
_computing_publication_material 'SHELXTL (Sheldrick, 1997b)'
_computing_structure_refinement 'SHELXL97 (Sheldrick, 1997a)'
_computing_structure_solution 'SHELXS97 (Sheldrick, 1997a)'
_diffrn_ambient_temperature 298(2)
_diffrn_measured_fraction_theta_full 1.000
_diffrn_measured_fraction_theta_max 1.000
_diffrn_measurement_device_type 'Siemens SMART CCD area-detector'
_diffrn_measurement_method '\f and \w'
_diffrn_radiation_monochromator graphite
_diffrn_radiation_source 'fine-focus sealed tube'
_diffrn_radiation_type MoK\a
_diffrn_radiation_wavelength 0.71073
_diffrn_reflns_av_R_equivalents 0.0386
_diffrn_reflns_av_sigmaI/netI 0.0258
_diffrn_reflns_limit_h_max 13
_diffrn_reflns_limit_h_min -16
_diffrn_reflns_limit_k_max 18
_diffrn_reflns_limit_k_min -18
_diffrn_reflns_limit_l_max 9
_diffrn_reflns_limit_l_min -10
_diffrn_reflns_number 9558
_diffrn_reflns_theta_full 25.00
_diffrn_reflns_theta_max 25.00
_diffrn_reflns_theta_min 1.97
_diffrn_standards_number 0
_exptl_absorpt_coefficient_mu 1.434
_exptl_absorpt_correction_T_max 0.64
_exptl_absorpt_correction_T_min 0.57
_exptl_absorpt_correction_type multi-scan
_exptl_absorpt_process_details '(SADABS; Sheldrick, 1996)'
_exptl_crystal_colour red
_exptl_crystal_density_diffrn 1.808
_exptl_crystal_density_meas 1.800
_exptl_crystal_density_method 'not measured'
_exptl_crystal_description block
_exptl_crystal_F_000 1076
_exptl_crystal_size_max 0.49
_exptl_crystal_size_mid 0.33
_exptl_crystal_size_min 0.31
_refine_diff_density_max 0.670
_refine_diff_density_min -0.756
_refine_ls_extinction_method none
_refine_ls_goodness_of_fit_ref 1.108
_refine_ls_hydrogen_treatment constr
_refine_ls_matrix_type full
_refine_ls_number_parameters 141
_refine_ls_number_reflns 1752
_refine_ls_number_restraints 0
_refine_ls_restrained_S_all 1.108
_refine_ls_R_factor_all 0.0489
_refine_ls_R_factor_gt 0.0337
_refine_ls_shift/su_max 0.001
_refine_ls_shift/su_mean 0.000
_refine_ls_structure_factor_coef Fsqd
_refine_ls_weighting_details 'calc w=1/[\s^2^(Fo^2^)+(0.0291P)^2^+3.6236P] where P=(Fo^2^+2Fc^2^)/3'
_refine_ls_weighting_scheme calc
_refine_ls_wR_factor_gt 0.0751
_refine_ls_wR_factor_ref 0.0888
_reflns_number_gt 1404
_reflns_number_total 1752
_reflns_threshold_expression I>2\s(I)
_cod_data_source_file sj2456.cif
_cod_data_source_block I
_cod_database_code 2217318
_cod_database_fobs_code 2217318

loop_
_symmetry_equiv_pos_as_xyz
'x, y, z'
'-x+1/2, -y+1/2, z'
'-x, y+1/2, -z+1/2'
'x+1/2, -y, -z+1/2'
'-x, -y, -z'
'x-1/2, y-1/2, -z'
'x, -y-1/2, z-1/2'
'-x-1/2, y, z-1/2'

loop_
_atom_site_type_symbol
_atom_site_label
_atom_site_fract_x
_atom_site_fract_y
_atom_site_fract_z
_atom_site_U_iso_or_equiv
_atom_site_adp_type
_atom_site_calc_flag
_atom_site_refinement_flags
_atom_site_occupancy
Co Co1 0.7500 0.7500 0.25905(6) 0.02337(17) Uani d S 1
Cl Cl1 0.77826(7) 0.45967(6) -0.08682(10) 0.0438(3) Uani d . 1
Cl Cl2 1.11100(8) 0.71113(7) 0.54570(14) 0.0641(4) Uani d . 1
N N1 0.89374(19) 0.68581(16) 0.2651(3) 0.0271(6) Uani d . 1
O O1 0.70392(16) 0.66997(13) 0.0924(2) 0.0296(5) Uani d . 1
O O2 0.80139(16) 0.65857(13) -0.1029(2) 0.0287(5) Uani d . 1
C C1 0.7764(2) 0.64027(19) 0.0240(3) 0.0253(7) Uani d . 1
C C2 0.8430(2) 0.57762(19) 0.0989(3) 0.0254(7) Uani d . 1
C C3 0.8519(2) 0.4963(2) 0.0541(4) 0.0305(7) Uani d . 1
C C4 0.9198(3) 0.4403(2) 0.1170(4) 0.0406(9) Uani d . 1
H H4 0.9214 0.3846 0.0871 0.049 Uiso calc R 1
C C5 0.9831(3) 0.4674(2) 0.2212(4) 0.0405(9) Uani d . 1
H H5 1.0300 0.4309 0.2594 0.049 Uiso calc R 1
C C6 0.9783(2) 0.5510(2) 0.2723(4) 0.0325(8) Uani d . 1
C C7 0.9051(2) 0.60506(19) 0.2140(3) 0.0273(7) Uani d . 1
C C8 0.9570(2) 0.7133(2) 0.3621(4) 0.0325(8) Uani d . 1
H H8 0.9503 0.7681 0.3949 0.039 Uiso calc R 1
C C9 1.0338(2) 0.6646(2) 0.4188(4) 0.0378(8) Uani d . 1
C C10 1.0438(3) 0.5835(2) 0.3773(4) 0.0397(9) Uani d . 1
H H10 1.0929 0.5499 0.4175 0.048 Uiso calc R 1

loop_
_atom_site_aniso_label
_atom_site_aniso_U_11
_atom_site_aniso_U_22
_atom_site_aniso_U_33
_atom_site_aniso_U_12
_atom_site_aniso_U_13
_atom_site_aniso_U_23
Co1 0.0269(3) 0.0247(3) 0.0185(3) 0.0027(3) 0.000 0.000
Cl1 0.0472(5) 0.0369(5) 0.0472(6) -0.0042(4) -0.0028(4) -0.0106(4)
Cl2 0.0561(6) 0.0563(7) 0.0799(8) 0.0064(5) -0.0383(6) -0.0098(6)
N1 0.0271(14) 0.0274(14) 0.0268(15) 0.0037(11) -0.0010(11) 0.0010(11)
O1 0.0316(12) 0.0338(12) 0.0233(12) 0.0062(10) -0.0014(10) -0.0035(10)
O2 0.0344(12) 0.0307(12) 0.0211(12) 0.0016(10) 0.0015(9) 0.0020(10)
C1 0.0322(17) 0.0217(15) 0.0220(16) -0.0028(12) -0.0030(13) 0.0000(12)
C2 0.0258(16) 0.0285(16) 0.0218(16) 0.0024(13) 0.0053(13) 0.0052(13)
C3 0.0331(17) 0.0261(17) 0.0323(18) -0.0021(14) 0.0046(14) 0.0002(14)
C4 0.051(2) 0.0242(18) 0.047(2) 0.0059(16) 0.0032(19) -0.0001(16)
C5 0.042(2) 0.0340(19) 0.045(2) 0.0122(16) -0.0004(17) 0.0073(17)
C6 0.0332(18) 0.0330(18) 0.0311(19) 0.0051(14) 0.0012(14) 0.0049(15)
C7 0.0266(16) 0.0289(17) 0.0264(17) 0.0044(13) 0.0070(13) 0.0044(14)
C8 0.0292(17) 0.0315(18) 0.037(2) 0.0018(14) -0.0010(15) 0.0008(15)
C9 0.0306(18) 0.042(2) 0.041(2) 0.0018(15) -0.0088(16) -0.0023(17)
C10 0.0337(19) 0.045(2) 0.040(2) 0.0106(16) -0.0065(16) 0.0053(18)

loop_
_atom_type_symbol
_atom_type_description
_atom_type_scat_dispersion_real
_atom_type_scat_dispersion_imag
_atom_type_scat_source
C C 0.0033 0.0016 'International Tables Vol C Tables 4.2.6.8 and 6.1.1.4'
H H 0.0000 0.0000 'International Tables Vol C Tables 4.2.6.8 and 6.1.1.4'
N N 0.0061 0.0033 'International Tables Vol C Tables 4.2.6.8 and 6.1.1.4'
O O 0.0106 0.0060 'International Tables Vol C Tables 4.2.6.8 and 6.1.1.4'
Cl Cl 0.1484 0.1585 'International Tables Vol C Tables 4.2.6.8 and 6.1.1.4'
Co Co 0.3494 0.9721 'International Tables Vol C Tables 4.2.6.8 and 6.1.1.4'

loop_
_geom_angle_atom_site_label_1
_geom_angle_atom_site_label_2
_geom_angle_atom_site_label_3
_geom_angle_site_symmetry_1
_geom_angle_site_symmetry_3
_geom_angle
_geom_angle_publ_flag
O2 Co1 O2 7_576 8_756 103.60(12) y
O2 Co1 O1 7_576 . 170.96(9) y
O2 Co1 O1 8_756 . 85.43(8) y
O2 Co1 O1 7_576 2_665 85.43(8) ?
O2 Co1 O1 8_756 2_665 170.96(8) ?
O1 Co1 O1 . 2_665 85.55(12) y
O2 Co1 N1 7_576 2_665 87.24(9) ?
O2 Co1 N1 8_756 2_665 90.97(9) ?
O1 Co1 N1 . 2_665 92.31(9) ?
O1 Co1 N1 2_665 2_665 89.82(9) ?
O2 Co1 N1 7_576 . 90.97(9) y
O2 Co1 N1 8_756 . 87.24(9) y
O1 Co1 N1 . . 89.82(9) y
O1 Co1 N1 2_665 . 92.31(9) y
N1 Co1 N1 2_665 . 177.10(14) y
C8 N1 C7 . . 118.2(3) ?
C8 N1 Co1 . . 115.9(2) ?
C7 N1 Co1 . . 121.7(2) ?
C1 O1 Co1 . . 111.49(19) ?
C1 O2 Co1 . 7_575 130.7(2) ?
O2 C1 O1 . . 126.2(3) ?
O2 C1 C2 . . 114.9(3) ?
O1 C1 C2 . . 119.0(3) ?
C3 C2 C7 . . 117.8(3) ?
C3 C2 C1 . . 122.9(3) ?
C7 C2 C1 . . 119.2(3) ?
C2 C3 C4 . . 122.5(3) ?
C2 C3 Cl1 . . 119.6(3) ?
C4 C3 Cl1 . . 117.9(3) ?
C5 C4 C3 . . 120.0(3) ?
C5 C4 H4 . . 120.0 ?
C3 C4 H4 . . 120.0 ?
C4 C5 C6 . . 120.5(3) ?
C4 C5 H5 . . 119.8 ?
C6 C5 H5 . . 119.8 ?
C10 C6 C5 . . 123.1(3) ?
C10 C6 C7 . . 118.3(3) ?
C5 C6 C7 . . 118.6(3) ?
N1 C7 C6 . . 121.1(3) ?
N1 C7 C2 . . 118.5(3) ?
C6 C7 C2 . . 120.5(3) ?
N1 C8 C9 . . 123.5(3) ?
N1 C8 H8 . . 118.2 ?
C9 C8 H8 . . 118.2 ?
C10 C9 C8 . . 119.9(3) ?
C10 C9 Cl2 . . 122.6(3) ?
C8 C9 Cl2 . . 117.4(3) ?
C9 C10 C6 . . 118.8(3) ?
C9 C10 H10 . . 120.6 ?
C6 C10 H10 . . 120.6 ?

loop_
_geom_bond_atom_site_label_1
_geom_bond_atom_site_label_2
_geom_bond_site_symmetry_2
_geom_bond_distance
_geom_bond_publ_flag
Co1 O1 . 2.093(2) y
Co1 O1 2_665 2.093(2) ?
Co1 O2 7_576 2.057(2) y
Co1 O2 8_756 2.057(2) ?
Co1 N1 2_665 2.197(2) ?
Co1 N1 . 2.197(2) y
Cl1 C3 . 1.738(3) ?
Cl2 C9 . 1.734(4) ?
N1 C8 . 1.312(4) ?
N1 C7 . 1.381(4) ?
O1 C1 . 1.257(4) ?
O2 C1 . 1.252(4) ?
O2 Co1 7_575 2.057(2) ?
C1 C2 . 1.512(4) ?
C2 C3 . 1.368(4) ?
C2 C7 . 1.422(4) ?
C3 C4 . 1.406(5) ?
C4 C5 . 1.357(5) ?
C4 H4 . 0.9300 ?
C5 C6 . 1.416(5) ?
C5 H5 . 0.9300 ?
C6 C10 . 1.410(5) ?
C6 C7 . 1.419(4) ?
C8 C9 . 1.398(5) ?
C8 H8 . 0.9300 ?
C9 C10 . 1.358(5) ?
C10 H10 . 0.9300 ?

loop_
_geom_torsion_atom_site_label_1
_geom_torsion_atom_site_label_2
_geom_torsion_atom_site_label_3
_geom_torsion_atom_site_label_4
_geom_torsion_site_symmetry_1
_geom_torsion
O2 Co1 N1 C8 7_576 9.9(2)
O2 Co1 N1 C8 8_756 -93.6(2)
O1 Co1 N1 C8 . -179.1(2)
O1 Co1 N1 C8 2_665 95.4(2)
O2 Co1 N1 C7 7_576 166.4(2)
O2 Co1 N1 C7 8_756 62.8(2)
O1 Co1 N1 C7 . -22.7(2)
O1 Co1 N1 C7 2_665 -108.2(2)
O1 Co1 O1 C1 2_665 68.44(19)
N1 Co1 O1 C1 2_665 158.1(2)
N1 Co1 O1 C1 . -23.9(2)
Co1 O2 C1 O1 7_575 8.1(5)
Co1 O2 C1 C2 7_575 -170.54(19)
Co1 O1 C1 O2 . -109.2(3)
Co1 O1 C1 C2 . 69.4(3)
O2 C1 C2 C3 . -65.8(4)
O1 C1 C2 C3 . 115.4(3)
O2 C1 C2 C7 . 109.2(3)
O1 C1 C2 C7 . -69.6(4)
C7 C2 C3 C4 . -0.3(5)
C1 C2 C3 C4 . 174.8(3)
C7 C2 C3 Cl1 . -179.7(2)
C1 C2 C3 Cl1 . -4.6(4)
C2 C3 C4 C5 . -3.4(5)
Cl1 C3 C4 C5 . 176.0(3)
C3 C4 C5 C6 . 3.0(5)
C4 C5 C6 C10 . -178.1(4)
C4 C5 C6 C7 . 1.0(5)
C8 N1 C7 C6 . 4.7(4)
Co1 N1 C7 C6 . -151.2(2)
C8 N1 C7 C2 . -174.0(3)
Co1 N1 C7 C2 . 30.1(4)
C10 C6 C7 N1 . -4.1(5)
C5 C6 C7 N1 . 176.6(3)
C10 C6 C7 C2 . 174.5(3)
C5 C6 C7 C2 . -4.8(5)
C3 C2 C7 N1 . -177.0(3)
C1 C2 C7 N1 . 7.7(4)
C3 C2 C7 C6 . 4.4(4)
C1 C2 C7 C6 . -170.9(3)
C7 N1 C8 C9 . -1.4(5)
Co1 N1 C8 C9 . 155.8(3)
N1 C8 C9 C10 . -2.3(6)
N1 C8 C9 Cl2 . 179.7(3)
C8 C9 C10 C6 . 2.8(6)
Cl2 C9 C10 C6 . -179.4(3)
C5 C6 C10 C9 . 179.5(4)
C7 C6 C10 C9 . 0.4(5)
